data_1527617
loop_
_publ_author_name
'Kaplunnik, L.N.'
'Pobedimskaya, E.A.'
'Belov, N.V.'

_publ_section_title
;
 Crystal structure of velikite Cu3.75 Hg1.75 Sn2 S8
;
_journal_name_full Kristallografiya
_journal_page_first 175
_journal_page_last 177
_journal_volume 22
_journal_year 1977
_chemical_formula_sum 'Cu3.75 Hg1.75 S8 Sn2'
_chemical_name_systematic 'Cu3.75 Hg1.75 Sn2 S8'
_space_group_IT_number 121
_symmetry_space_group_name_Hall 'I -4 2'
_symmetry_space_group_name_H-M 'I -4 2 m'
_cell_angle_alpha 90
_cell_angle_beta 90
_cell_angle_gamma 90
_cell_formula_units_Z 1
_cell_length_a 5.542
_cell_length_b 5.542
_cell_length_c 10.908
_cell_volume 335.026
_citation_journal_id_ASTM KRISAJ
_cod_data_source_file Kaplunnik_KRISAJ_1977_1685.cif
_cod_data_source_block Cu3.75Hg1.75S8Sn2
_cod_original_cell_volume 335.0257
_cod_database_code 1527617

loop_
_symmetry_equiv_pos_as_xyz
x,y,z
y,-x,-z
-x,-y,z
-y,x,-z
x,-y,-z
-y,-x,z
-x,y,-z
y,x,z
x+1/2,y+1/2,z+1/2
y+1/2,-x+1/2,-z+1/2
-x+1/2,-y+1/2,z+1/2
-y+1/2,x+1/2,-z+1/2
x+1/2,-y+1/2,-z+1/2
-y+1/2,-x+1/2,z+1/2
-x+1/2,y+1/2,-z+1/2
y+1/2,x+1/2,z+1/2

loop_
_atom_site_label
_atom_site_type_symbol
_atom_site_fract_x
_atom_site_fract_y
_atom_site_fract_z
_atom_site_occupancy
_atom_site_U_iso_or_equiv
S1 S 0.2435 0.2435 0.3533 1 0.0
Cu1 Cu 0.5 0 0.2498 0.94 0.0
Hg1 Hg 0 0 0 0.875 0.0
Sn1 Sn 0 0 0.5 1 0.0
